data_7706113
loop_
_publ_author_name
'Cica\<c-Hudi, Mario'
'Feil, Christoph M.'
'Birchall, Nicholas'
'Nieger, Martin'
'Gudat, Dietrich'

_publ_section_title
;
 Proton transfer vs. oligophosphine formation by P-C/P-H \s-bond
 metathesis: decoding the competing Br\/onsted and Lewis type reactivities
 of imidazolio-phosphines.
;
_journal_issue 47
_journal_name_full 'Dalton transactions (Cambridge, England : 2003)'
_journal_page_first 17401
_journal_page_last 17413
_journal_paper_doi 10.1039/d0dt03633a
_journal_volume 49
_journal_year 2020
_chemical_formula_moiety 'C28 H39 N2 P'
_chemical_formula_sum 'C28 H39 N2 P'
_chemical_formula_weight 434.58
_space_group_crystal_system monoclinic
_space_group_IT_number 14
_space_group_name_Hall '-P 2yn'
_space_group_name_H-M_alt 'P 1 21/n 1'
_atom_sites_solution_hydrogens geom
_atom_sites_solution_primary direct
_atom_sites_solution_secondary difmap
_audit_creation_method SHELXL-2014/7
_audit_update_record
;
2020-03-23 deposited with the CCDC.	2020-11-09 downloaded from the CCDC.
;
_cell_angle_alpha 90
_cell_angle_beta 97.948(3)
_cell_angle_gamma 90
_cell_formula_units_Z 4
_cell_length_a 10.3552(6)
_cell_length_b 7.0047(4)
_cell_length_c 37.0995(19)
_cell_measurement_reflns_used 2988
_cell_measurement_temperature 135(2)
_cell_measurement_theta_max 25.376
_cell_measurement_theta_min 1.986
_cell_volume 2665.2(3)
_computing_cell_refinement 'Bruker ApexII Software Suite, 2008'
_computing_data_collection 'Bruker ApexII Software Suite, 2008'
_computing_data_reduction 'Bruker ApexII Software Suite, 2008'
_computing_molecular_graphics 'SHELX plus XP (Sheldrick, 1991)'
_computing_structure_refinement 'SHELXL-2014/7 (Sheldrick, 2014)'
_computing_structure_solution 'SHELXS-97 (Sheldrick, 1997)'
_diffrn_ambient_temperature 135(2)
_diffrn_measured_fraction_theta_full 1.000
_diffrn_measured_fraction_theta_max 0.998
_diffrn_measurement_device_type 'Bruker Kappa ApexII Duo'
_diffrn_measurement_method 'Omega and phi scans'
_diffrn_radiation_type MoK\a
_diffrn_radiation_wavelength 0.71073
_diffrn_reflns_av_R_equivalents 0.0940
_diffrn_reflns_av_unetI/netI 0.0751
_diffrn_reflns_Laue_measured_fraction_full 1.000
_diffrn_reflns_Laue_measured_fraction_max 0.998
_diffrn_reflns_limit_h_max 12
_diffrn_reflns_limit_h_min -11
_diffrn_reflns_limit_k_max 8
_diffrn_reflns_limit_k_min -8
_diffrn_reflns_limit_l_max 44
_diffrn_reflns_limit_l_min -44
_diffrn_reflns_number 29169
_diffrn_reflns_point_group_measured_fraction_full 1.000
_diffrn_reflns_point_group_measured_fraction_max 0.998
_diffrn_reflns_theta_full 25.242
_diffrn_reflns_theta_max 25.376
_diffrn_reflns_theta_min 1.986
_diffrn_source 'fine-focus sealed tube'
_exptl_absorpt_coefficient_mu 0.119
_exptl_absorpt_correction_T_max 0.8620
_exptl_absorpt_correction_T_min 0.8100
_exptl_absorpt_correction_type multi-scan
_exptl_absorpt_process_details 'BLESSING 1995'
_exptl_crystal_colour yellow
_exptl_crystal_density_diffrn 1.083
_exptl_crystal_description needle
_exptl_crystal_F_000 944
_exptl_crystal_size_max 0.118
_exptl_crystal_size_mid 0.049
_exptl_crystal_size_min 0.032
_refine_diff_density_max 0.212
_refine_diff_density_min -0.250
_refine_diff_density_rms 0.046
_refine_ls_extinction_method none
_refine_ls_goodness_of_fit_ref 1.001
_refine_ls_hydrogen_treatment constr
_refine_ls_matrix_type full
_refine_ls_number_parameters 281
_refine_ls_number_reflns 4877
_refine_ls_number_restraints 0
_refine_ls_restrained_S_all 1.001
_refine_ls_R_factor_all 0.1087
_refine_ls_R_factor_gt 0.0528
_refine_ls_shift/su_max 0.000
_refine_ls_shift/su_mean 0.000
_refine_ls_structure_factor_coef Fsqd
_refine_ls_weighting_details 'w=1/[\s^2^(Fo^2^)+(0.0455P)^2^+0.7801P] where P=(Fo^2^+2Fc^2^)/3'
_refine_ls_weighting_scheme calc
_refine_ls_wR_factor_gt 0.0994
_refine_ls_wR_factor_ref 0.1174
_reflns_Friedel_coverage 0.000
_reflns_number_gt 2988
_reflns_number_total 4877
_reflns_threshold_expression 'I > 2\s(I)'
_cod_data_source_file d0dt03633a2.cif
_cod_data_source_block g539_mn
_cod_original_sg_symbol_H-M 'P 21/n'
_cod_database_code 7706113
_shelx_shelxl_version_number 2014/7
_shelx_space_group_comment
;
The symmetry employed for this shelxl refinement is uniquely defined
by the following loop, which should always be used as a source of
symmetry information in preference to the above space-group names.
They are only intended as comments.
;
_shelx_estimated_absorpt_t_min 0.986
_shelx_estimated_absorpt_t_max 0.996

loop_
_space_group_symop_operation_xyz
'x, y, z'
'-x+1/2, y+1/2, -z+1/2'
'-x, -y, -z'
'x-1/2, -y-1/2, z-1/2'

loop_
_atom_site_label
_atom_site_type_symbol
_atom_site_fract_x
_atom_site_fract_y
_atom_site_fract_z
_atom_site_U_iso_or_equiv
_atom_site_adp_type
_atom_site_occupancy
_atom_site_site_symmetry_order
_atom_site_calc_flag
_atom_site_refinement_flags_posn
_atom_site_refinement_flags_adp
_atom_site_refinement_flags_occupancy
_atom_site_disorder_assembly
_atom_site_disorder_group
P1 P 0.82530(8) 0.78748(9) 0.09934(2) 0.0294(2) Uani 1 1 d . . . . .
C1 C 0.8331(3) 0.7375(3) 0.05060(6) 0.0341(7) Uani 1 1 d . . . . .
H1A H 0.8379 0.8581 0.0375 0.051 Uiso 1 1 calc R U . . .
H1B H 0.7549 0.6672 0.0402 0.051 Uiso 1 1 calc R U . . .
H1C H 0.9107 0.6606 0.0484 0.051 Uiso 1 1 calc R U . . .
C2 C 0.8160(2) 0.5657(3) 0.12056(6) 0.0195(6) Uani 1 1 d . . . . .
N1 N 0.8046(2) 0.5579(2) 0.15730(5) 0.0211(5) Uani 1 1 d . . . . .
N2 N 0.8169(2) 0.3768(2) 0.11050(5) 0.0199(5) Uani 1 1 d . . . . .
C3 C 0.7984(3) 0.3700(3) 0.16872(6) 0.0250(6) Uani 1 1 d . . . . .
H3 H 0.7899 0.3286 0.1927 0.030 Uiso 1 1 calc R U . . .
C4 C 0.8066(2) 0.2578(3) 0.14014(6) 0.0255(6) Uani 1 1 d . . . . .
H4 H 0.8056 0.1222 0.1400 0.031 Uiso 1 1 calc R U . . .
C5 C 0.7860(2) 0.7192(3) 0.17979(6) 0.0213(6) Uani 1 1 d . . . . .
C6 C 0.6582(3) 0.7766(3) 0.18211(6) 0.0252(6) Uani 1 1 d . . . . .
C7 C 0.6423(3) 0.9193(3) 0.20721(7) 0.0335(7) Uani 1 1 d . . . . .
H7 H 0.5568 0.9607 0.2099 0.040 Uiso 1 1 calc R U . . .
C8 C 0.7472(3) 1.0016(3) 0.22818(7) 0.0349(7) Uani 1 1 d . . . . .
H8 H 0.7336 1.0960 0.2457 0.042 Uiso 1 1 calc R U . . .
C9 C 0.8715(3) 0.9481(3) 0.22398(6) 0.0342(7) Uani 1 1 d . . . . .
H9 H 0.9432 1.0096 0.2380 0.041 Uiso 1 1 calc R U . . .
C10 C 0.8950(3) 0.8049(3) 0.19944(6) 0.0264(6) Uani 1 1 d . . . . .
C11 C 0.8289(2) 0.3096(3) 0.07426(6) 0.0193(5) Uani 1 1 d . . . . .
C12 C 0.9537(2) 0.2884(3) 0.06489(6) 0.0225(6) Uani 1 1 d . . . . .
C13 C 0.9618(3) 0.2433(3) 0.02871(6) 0.0279(6) Uani 1 1 d . . . . .
H13 H 1.0451 0.2293 0.0210 0.033 Uiso 1 1 calc R U . . .
C14 C 0.8517(3) 0.2187(3) 0.00389(6) 0.0273(6) Uani 1 1 d . . . . .
H14 H 0.8596 0.1939 -0.0209 0.033 Uiso 1 1 calc R U . . .
C15 C 0.7298(3) 0.2297(3) 0.01468(6) 0.0278(6) Uani 1 1 d . . . . .
H15 H 0.6547 0.2066 -0.0025 0.033 Uiso 1 1 calc R U . . .
C16 C 0.7154(2) 0.2742(3) 0.05049(6) 0.0238(6) Uani 1 1 d . . . . .
C17 C 0.5421(3) 0.6907(4) 0.15841(6) 0.0331(7) Uani 1 1 d . . . . .
H17 H 0.5763 0.6069 0.1400 0.040 Uiso 1 1 calc R U . . .
C18 C 0.4607(3) 0.5653(5) 0.18055(8) 0.0522(9) Uani 1 1 d . . . . .
H18A H 0.3866 0.5121 0.1644 0.078 Uiso 1 1 calc R U . . .
H18B H 0.5149 0.4611 0.1919 0.078 Uiso 1 1 calc R U . . .
H18C H 0.4287 0.6426 0.1995 0.078 Uiso 1 1 calc R U . . .
C19 C 0.4586(3) 0.8447(4) 0.13772(8) 0.0532(9) Uani 1 1 d . . . . .
H19A H 0.3842 0.7852 0.1226 0.080 Uiso 1 1 calc R U . . .
H19B H 0.4267 0.9325 0.1551 0.080 Uiso 1 1 calc R U . . .
H19C H 0.5109 0.9155 0.1222 0.080 Uiso 1 1 calc R U . . .
C20 C 1.0322(3) 0.7459(4) 0.19488(7) 0.0380(7) Uani 1 1 d . . . . .
H20 H 1.0274 0.6746 0.1714 0.046 Uiso 1 1 calc R U . . .
C21 C 1.1213(3) 0.9172(5) 0.19247(9) 0.0672(11) Uani 1 1 d . . . . .
H21A H 1.2089 0.8726 0.1895 0.101 Uiso 1 1 calc R U . . .
H21B H 1.0868 0.9961 0.1715 0.101 Uiso 1 1 calc R U . . .
H21C H 1.1254 0.9930 0.2148 0.101 Uiso 1 1 calc R U . . .
C22 C 1.0891(3) 0.6108(5) 0.22513(9) 0.0673(11) Uani 1 1 d . . . . .
H22A H 1.1778 0.5749 0.2215 0.101 Uiso 1 1 calc R U . . .
H22B H 1.0912 0.6746 0.2487 0.101 Uiso 1 1 calc R U . . .
H22C H 1.0347 0.4960 0.2246 0.101 Uiso 1 1 calc R U . . .
C23 C 1.0751(3) 0.3094(4) 0.09233(7) 0.0316(6) Uani 1 1 d . . . . .
H23 H 1.0466 0.3285 0.1168 0.038 Uiso 1 1 calc R U . . .
C24 C 1.1558(3) 0.4823(4) 0.08463(8) 0.0519(9) Uani 1 1 d . . . . .
H24A H 1.2333 0.4904 0.1030 0.078 Uiso 1 1 calc R U . . .
H24B H 1.1827 0.4697 0.0604 0.078 Uiso 1 1 calc R U . . .
H24C H 1.1034 0.5983 0.0855 0.078 Uiso 1 1 calc R U . . .
C25 C 1.1569(3) 0.1275(4) 0.09422(8) 0.0505(9) Uani 1 1 d . . . . .
H25A H 1.2350 0.1440 0.1121 0.076 Uiso 1 1 calc R U . . .
H25B H 1.1054 0.0202 0.1015 0.076 Uiso 1 1 calc R U . . .
H25C H 1.1827 0.1014 0.0703 0.076 Uiso 1 1 calc R U . . .
C26 C 0.5817(3) 0.2833(4) 0.06318(7) 0.0341(7) Uani 1 1 d . . . . .
H26 H 0.5948 0.2601 0.0900 0.041 Uiso 1 1 calc R U . . .
C27 C 0.4909(3) 0.1273(5) 0.04573(8) 0.0518(9) Uani 1 1 d . . . . .
H27A H 0.5330 0.0026 0.0502 0.078 Uiso 1 1 calc R U . . .
H27B H 0.4093 0.1296 0.0563 0.078 Uiso 1 1 calc R U . . .
H27C H 0.4722 0.1497 0.0195 0.078 Uiso 1 1 calc R U . . .
C28 C 0.5199(3) 0.4797(4) 0.05682(8) 0.0510(9) Uani 1 1 d . . . . .
H28A H 0.4343 0.4802 0.0653 0.076 Uiso 1 1 calc R U . . .
H28B H 0.5761 0.5757 0.0703 0.076 Uiso 1 1 calc R U . . .
H28C H 0.5094 0.5096 0.0308 0.076 Uiso 1 1 calc R U . . .

loop_
_atom_site_aniso_label
_atom_site_aniso_U_11
_atom_site_aniso_U_22
_atom_site_aniso_U_33
_atom_site_aniso_U_23
_atom_site_aniso_U_13
_atom_site_aniso_U_12
P1 0.0543(5) 0.0168(3) 0.0196(3) 0.0013(3) 0.0135(3) 0.0003(3)
C1 0.059(2) 0.0223(14) 0.0237(13) 0.0050(11) 0.0166(13) 0.0030(13)
C2 0.0231(15) 0.0197(12) 0.0170(12) -0.0002(10) 0.0073(11) 0.0026(11)
N1 0.0342(14) 0.0174(10) 0.0137(10) 0.0002(8) 0.0097(9) 0.0021(9)
N2 0.0328(14) 0.0153(10) 0.0128(10) -0.0007(8) 0.0080(9) 0.0014(9)
C3 0.0388(18) 0.0205(12) 0.0173(13) 0.0064(10) 0.0093(12) 0.0011(12)
C4 0.0381(17) 0.0175(13) 0.0223(12) 0.0037(10) 0.0095(11) 0.0003(11)
C5 0.0377(17) 0.0157(11) 0.0118(11) 0.0011(10) 0.0078(11) 0.0002(12)
C6 0.0354(17) 0.0269(13) 0.0147(12) 0.0030(11) 0.0086(11) 0.0052(12)
C7 0.051(2) 0.0304(15) 0.0223(14) 0.0053(12) 0.0146(14) 0.0141(14)
C8 0.070(2) 0.0201(13) 0.0180(14) -0.0016(11) 0.0170(15) 0.0004(14)
C9 0.058(2) 0.0292(14) 0.0162(13) -0.0020(11) 0.0077(13) -0.0174(14)
C10 0.0369(17) 0.0288(13) 0.0140(12) 0.0027(11) 0.0058(12) -0.0049(13)
C11 0.0304(16) 0.0133(11) 0.0154(11) -0.0014(10) 0.0075(11) 0.0002(11)
C12 0.0279(16) 0.0192(11) 0.0213(12) 0.0018(11) 0.0071(11) 0.0024(12)
C13 0.0355(18) 0.0260(14) 0.0253(13) 0.0010(11) 0.0148(12) 0.0067(12)
C14 0.0434(19) 0.0228(13) 0.0177(12) -0.0010(11) 0.0107(13) 0.0025(13)
C15 0.0362(18) 0.0260(14) 0.0208(13) -0.0008(11) 0.0023(12) -0.0019(12)
C16 0.0288(16) 0.0233(12) 0.0198(12) 0.0010(10) 0.0050(11) 0.0015(12)
C17 0.0292(17) 0.0473(16) 0.0233(13) 0.0024(12) 0.0049(12) 0.0033(14)
C18 0.047(2) 0.072(2) 0.0364(17) 0.0073(16) 0.0022(16) -0.0144(18)
C19 0.043(2) 0.072(2) 0.0427(18) 0.0176(16) 0.0005(16) 0.0090(17)
C20 0.0303(18) 0.0557(19) 0.0282(14) 0.0005(13) 0.0049(13) -0.0050(14)
C21 0.044(2) 0.092(3) 0.067(2) 0.010(2) 0.0133(19) -0.022(2)
C22 0.046(2) 0.095(3) 0.063(2) 0.029(2) 0.0135(18) 0.017(2)
C23 0.0243(16) 0.0436(16) 0.0278(14) 0.0009(13) 0.0074(12) 0.0007(13)
C24 0.043(2) 0.053(2) 0.056(2) -0.0007(16) -0.0069(16) -0.0119(16)
C25 0.039(2) 0.060(2) 0.051(2) 0.0125(16) 0.0016(16) 0.0129(16)
C26 0.0257(17) 0.0541(17) 0.0235(13) -0.0033(13) 0.0068(12) -0.0002(14)
C27 0.035(2) 0.068(2) 0.054(2) -0.0055(17) 0.0106(16) -0.0155(17)
C28 0.037(2) 0.068(2) 0.049(2) -0.0138(16) 0.0080(16) 0.0121(17)

loop_
_atom_type_symbol
_atom_type_description
_atom_type_scat_dispersion_real
_atom_type_scat_dispersion_imag
_atom_type_scat_source
C C 0.0033 0.0016 'International Tables Vol C Tables 4.2.6.8 and 6.1.1.4'
H H 0.0000 0.0000 'International Tables Vol C Tables 4.2.6.8 and 6.1.1.4'
N N 0.0061 0.0033 'International Tables Vol C Tables 4.2.6.8 and 6.1.1.4'
P P 0.1023 0.0942 'International Tables Vol C Tables 4.2.6.8 and 6.1.1.4'

loop_
_geom_angle_atom_site_label_1
_geom_angle_atom_site_label_2
_geom_angle_atom_site_label_3
_geom_angle
_geom_angle_site_symmetry_1
_geom_angle_site_symmetry_3
_geom_angle_publ_flag
C2 P1 C1 106.47(10) . . ?
P1 C1 H1A 109.5 . . ?
P1 C1 H1B 109.5 . . ?
H1A C1 H1B 109.5 . . ?
P1 C1 H1C 109.5 . . ?
H1A C1 H1C 109.5 . . ?
H1B C1 H1C 109.5 . . ?
N2 C2 N1 103.52(18) . . ?
N2 C2 P1 136.81(16) . . ?
N1 C2 P1 119.68(16) . . ?
C2 N1 C3 110.60(18) . . ?
C2 N1 C5 125.32(18) . . ?
C3 N1 C5 123.69(18) . . ?
C2 N2 C4 110.90(17) . . ?
C2 N2 C11 124.76(17) . . ?
C4 N2 C11 124.33(17) . . ?
C4 C3 N1 107.81(19) . . ?
C4 C3 H3 126.1 . . ?
N1 C3 H3 126.1 . . ?
C3 C4 N2 107.17(19) . . ?
C3 C4 H4 126.4 . . ?
N2 C4 H4 126.4 . . ?
C10 C5 C6 123.4(2) . . ?
C10 C5 N1 118.7(2) . . ?
C6 C5 N1 117.9(2) . . ?
C7 C6 C5 116.7(2) . . ?
C7 C6 C17 121.1(2) . . ?
C5 C6 C17 122.2(2) . . ?
C8 C7 C6 121.6(3) . . ?
C8 C7 H7 119.2 . . ?
C6 C7 H7 119.2 . . ?
C9 C8 C7 120.2(2) . . ?
C9 C8 H8 119.9 . . ?
C7 C8 H8 119.9 . . ?
C8 C9 C10 121.4(3) . . ?
C8 C9 H9 119.3 . . ?
C10 C9 H9 119.3 . . ?
C5 C10 C9 116.6(2) . . ?
C5 C10 C20 122.0(2) . . ?
C9 C10 C20 121.4(2) . . ?
C16 C11 C12 123.7(2) . . ?
C16 C11 N2 118.3(2) . . ?
C12 C11 N2 118.0(2) . . ?
C11 C12 C13 116.5(2) . . ?
C11 C12 C23 122.4(2) . . ?
C13 C12 C23 121.1(2) . . ?
C14 C13 C12 121.3(2) . . ?
C14 C13 H13 119.4 . . ?
C12 C13 H13 119.4 . . ?
C13 C14 C15 120.5(2) . . ?
C13 C14 H14 119.8 . . ?
C15 C14 H14 119.8 . . ?
C14 C15 C16 120.9(2) . . ?
C14 C15 H15 119.6 . . ?
C16 C15 H15 119.6 . . ?
C11 C16 C15 116.9(2) . . ?
C11 C16 C26 121.4(2) . . ?
C15 C16 C26 121.7(2) . . ?
C6 C17 C19 111.2(2) . . ?
C6 C17 C18 111.6(2) . . ?
C19 C17 C18 111.1(2) . . ?
C6 C17 H17 107.6 . . ?
C19 C17 H17 107.6 . . ?
C18 C17 H17 107.6 . . ?
C17 C18 H18A 109.5 . . ?
C17 C18 H18B 109.5 . . ?
H18A C18 H18B 109.5 . . ?
C17 C18 H18C 109.5 . . ?
H18A C18 H18C 109.5 . . ?
H18B C18 H18C 109.5 . . ?
C17 C19 H19A 109.5 . . ?
C17 C19 H19B 109.5 . . ?
H19A C19 H19B 109.5 . . ?
C17 C19 H19C 109.5 . . ?
H19A C19 H19C 109.5 . . ?
H19B C19 H19C 109.5 . . ?
C10 C20 C22 111.1(2) . . ?
C10 C20 C21 112.2(2) . . ?
C22 C20 C21 110.9(3) . . ?
C10 C20 H20 107.4 . . ?
C22 C20 H20 107.4 . . ?
C21 C20 H20 107.4 . . ?
C20 C21 H21A 109.5 . . ?
C20 C21 H21B 109.5 . . ?
H21A C21 H21B 109.5 . . ?
C20 C21 H21C 109.5 . . ?
H21A C21 H21C 109.5 . . ?
H21B C21 H21C 109.5 . . ?
C20 C22 H22A 109.5 . . ?
C20 C22 H22B 109.5 . . ?
H22A C22 H22B 109.5 . . ?
C20 C22 H22C 109.5 . . ?
H22A C22 H22C 109.5 . . ?
H22B C22 H22C 109.5 . . ?
C12 C23 C24 112.2(2) . . ?
C12 C23 C25 110.8(2) . . ?
C24 C23 C25 111.0(2) . . ?
C12 C23 H23 107.6 . . ?
C24 C23 H23 107.6 . . ?
C25 C23 H23 107.6 . . ?
C23 C24 H24A 109.5 . . ?
C23 C24 H24B 109.5 . . ?
H24A C24 H24B 109.5 . . ?
C23 C24 H24C 109.5 . . ?
H24A C24 H24C 109.5 . . ?
H24B C24 H24C 109.5 . . ?
C23 C25 H25A 109.5 . . ?
C23 C25 H25B 109.5 . . ?
H25A C25 H25B 109.5 . . ?
C23 C25 H25C 109.5 . . ?
H25A C25 H25C 109.5 . . ?
H25B C25 H25C 109.5 . . ?
C28 C26 C16 111.8(2) . . ?
C28 C26 C27 111.1(2) . . ?
C16 C26 C27 111.8(2) . . ?
C28 C26 H26 107.3 . . ?
C16 C26 H26 107.3 . . ?
C27 C26 H26 107.3 . . ?
C26 C27 H27A 109.5 . . ?
C26 C27 H27B 109.5 . . ?
H27A C27 H27B 109.5 . . ?
C26 C27 H27C 109.5 . . ?
H27A C27 H27C 109.5 . . ?
H27B C27 H27C 109.5 . . ?
C26 C28 H28A 109.5 . . ?
C26 C28 H28B 109.5 . . ?
H28A C28 H28B 109.5 . . ?
C26 C28 H28C 109.5 . . ?
H28A C28 H28C 109.5 . . ?
H28B C28 H28C 109.5 . . ?

loop_
_geom_bond_atom_site_label_1
_geom_bond_atom_site_label_2
_geom_bond_distance
_geom_bond_site_symmetry_2
_geom_bond_publ_flag
P1 C2 1.750(2) . ?
P1 C1 1.855(2) . ?
C1 H1A 0.9800 . ?
C1 H1B 0.9800 . ?
C1 H1C 0.9800 . ?
C2 N2 1.375(3) . ?
C2 N1 1.385(3) . ?
N1 C3 1.387(3) . ?
N1 C5 1.433(3) . ?
N2 C4 1.395(3) . ?
N2 C11 1.446(3) . ?
C3 C4 1.332(3) . ?
C3 H3 0.9500 . ?
C4 H4 0.9500 . ?
C5 C10 1.393(3) . ?
C5 C6 1.397(3) . ?
C6 C7 1.391(3) . ?
C6 C17 1.513(4) . ?
C7 C8 1.372(4) . ?
C7 H7 0.9500 . ?
C8 C9 1.370(4) . ?
C8 H8 0.9500 . ?
C9 C10 1.398(3) . ?
C9 H9 0.9500 . ?
C10 C20 1.511(4) . ?
C11 C16 1.391(3) . ?
C11 C12 1.392(3) . ?
C12 C13 1.393(3) . ?
C12 C23 1.511(3) . ?
C13 C14 1.374(3) . ?
C13 H13 0.9500 . ?
C14 C15 1.378(3) . ?
C14 H14 0.9500 . ?
C15 C16 1.393(3) . ?
C15 H15 0.9500 . ?
C16 C26 1.524(3) . ?
C17 C19 1.522(4) . ?
C17 C18 1.532(4) . ?
C17 H17 1.0000 . ?
C18 H18A 0.9800 . ?
C18 H18B 0.9800 . ?
C18 H18C 0.9800 . ?
C19 H19A 0.9800 . ?
C19 H19B 0.9800 . ?
C19 H19C 0.9800 . ?
C20 C22 1.523(4) . ?
C20 C21 1.523(4) . ?
C20 H20 1.0000 . ?
C21 H21A 0.9800 . ?
C21 H21B 0.9800 . ?
C21 H21C 0.9800 . ?
C22 H22A 0.9800 . ?
C22 H22B 0.9800 . ?
C22 H22C 0.9800 . ?
C23 C24 1.521(4) . ?
C23 C25 1.526(4) . ?
C23 H23 1.0000 . ?
C24 H24A 0.9800 . ?
C24 H24B 0.9800 . ?
C24 H24C 0.9800 . ?
C25 H25A 0.9800 . ?
C25 H25B 0.9800 . ?
C25 H25C 0.9800 . ?
C26 C28 1.522(4) . ?
C26 C27 1.526(4) . ?
C26 H26 1.0000 . ?
C27 H27A 0.9800 . ?
C27 H27B 0.9800 . ?
C27 H27C 0.9800 . ?
C28 H28A 0.9800 . ?
C28 H28B 0.9800 . ?
C28 H28C 0.9800 . ?

loop_
_geom_torsion_atom_site_label_1
_geom_torsion_atom_site_label_2
_geom_torsion_atom_site_label_3
_geom_torsion_atom_site_label_4
_geom_torsion
_geom_torsion_site_symmetry_1
_geom_torsion_site_symmetry_2
_geom_torsion_site_symmetry_3
_geom_torsion_site_symmetry_4
_geom_torsion_publ_flag
C1 P1 C2 N2 2.2(3) . . . . ?
C1 P1 C2 N1 -177.85(19) . . . . ?
N2 C2 N1 C3 -0.2(3) . . . . ?
P1 C2 N1 C3 179.85(18) . . . . ?
N2 C2 N1 C5 -173.2(2) . . . . ?
P1 C2 N1 C5 6.8(3) . . . . ?
N1 C2 N2 C4 -0.1(3) . . . . ?
P1 C2 N2 C4 179.8(2) . . . . ?
N1 C2 N2 C11 -179.2(2) . . . . ?
P1 C2 N2 C11 0.8(4) . . . . ?
C2 N1 C3 C4 0.4(3) . . . . ?
C5 N1 C3 C4 173.6(2) . . . . ?
N1 C3 C4 N2 -0.5(3) . . . . ?
C2 N2 C4 C3 0.4(3) . . . . ?
C11 N2 C4 C3 179.4(2) . . . . ?
C2 N1 C5 C10 -93.8(3) . . . . ?
C3 N1 C5 C10 94.0(3) . . . . ?
C2 N1 C5 C6 89.2(3) . . . . ?
C3 N1 C5 C6 -83.0(3) . . . . ?
C10 C5 C6 C7 -4.0(3) . . . . ?
N1 C5 C6 C7 172.93(19) . . . . ?
C10 C5 C6 C17 175.4(2) . . . . ?
N1 C5 C6 C17 -7.7(3) . . . . ?
C5 C6 C7 C8 1.1(3) . . . . ?
C17 C6 C7 C8 -178.3(2) . . . . ?
C6 C7 C8 C9 1.9(4) . . . . ?
C7 C8 C9 C10 -2.3(4) . . . . ?
C6 C5 C10 C9 3.7(3) . . . . ?
N1 C5 C10 C9 -173.24(19) . . . . ?
C6 C5 C10 C20 -176.8(2) . . . . ?
N1 C5 C10 C20 6.3(3) . . . . ?
C8 C9 C10 C5 -0.4(3) . . . . ?
C8 C9 C10 C20 -179.9(2) . . . . ?
C2 N2 C11 C16 -93.0(3) . . . . ?
C4 N2 C11 C16 88.1(3) . . . . ?
C2 N2 C11 C12 85.5(3) . . . . ?
C4 N2 C11 C12 -93.4(3) . . . . ?
C16 C11 C12 C13 5.1(3) . . . . ?
N2 C11 C12 C13 -173.34(19) . . . . ?
C16 C11 C12 C23 -173.9(2) . . . . ?
N2 C11 C12 C23 7.7(3) . . . . ?
C11 C12 C13 C14 -0.9(3) . . . . ?
C23 C12 C13 C14 178.1(2) . . . . ?
C12 C13 C14 C15 -3.0(4) . . . . ?
C13 C14 C15 C16 2.9(4) . . . . ?
C12 C11 C16 C15 -5.2(3) . . . . ?
N2 C11 C16 C15 173.24(19) . . . . ?
C12 C11 C16 C26 174.7(2) . . . . ?
N2 C11 C16 C26 -6.9(3) . . . . ?
C14 C15 C16 C11 1.1(3) . . . . ?
C14 C15 C16 C26 -178.8(2) . . . . ?
C7 C6 C17 C19 53.9(3) . . . . ?
C5 C6 C17 C19 -125.5(2) . . . . ?
C7 C6 C17 C18 -70.7(3) . . . . ?
C5 C6 C17 C18 109.9(3) . . . . ?
C5 C10 C20 C22 -99.4(3) . . . . ?
C9 C10 C20 C22 80.1(3) . . . . ?
C5 C10 C20 C21 135.7(3) . . . . ?
C9 C10 C20 C21 -44.8(3) . . . . ?
C11 C12 C23 C24 -113.6(3) . . . . ?
C13 C12 C23 C24 67.5(3) . . . . ?
C11 C12 C23 C25 121.8(2) . . . . ?
C13 C12 C23 C25 -57.1(3) . . . . ?
C11 C16 C26 C28 93.2(3) . . . . ?
C15 C16 C26 C28 -86.9(3) . . . . ?
C11 C16 C26 C27 -141.5(2) . . . . ?
C15 C16 C26 C27 38.3(3) . . . . ?
